data_7204700
loop_
_publ_author_name
'Maharaj, Felicia'
'Russell, Vanessa'
'Chow, Hong'
'Page, Michael'
'Scudder, Marcia'
'Craig, Don'
'Dance, Ian'

_publ_section_title
;
 Polymorphs and pseudo-polymorphs: nine crystals containing
 [Fe(phen)3]2+ associated with [HgI4]2?
;
_journal_issue 49
_journal_name_full CrystEngComm
_journal_page_first 285
_journal_paper_doi 10.1039/b306750e
_journal_volume 5
_journal_year 2003
_chemical_formula_moiety 'C36 H24 Fe N6 2+,Hg I4 2-,2(C3 H7 N O)'
_chemical_formula_sum 'C42 H38 Fe Hg I4 N8 O2'
_chemical_formula_weight 1450.9
_space_group_IT_number 2
_symmetry_cell_setting triclinic
_symmetry_space_group_name_Hall '-P 1'
_symmetry_space_group_name_H-M 'P -1'
_atom_type_scat_source 'International Tables for X-ray Crystallography, Vol. IV'
_audit_creation_method 'RAELSPUB and manual entry'
_cell_angle_alpha 70.16(3)
_cell_angle_beta 76.87(3)
_cell_angle_gamma 84.26(3)
_cell_formula_units_Z 2
_cell_length_a 11.585(6)
_cell_length_b 12.543(7)
_cell_length_c 17.013(8)
_cell_measurement_reflns_used 10
_cell_measurement_temperature 294
_cell_measurement_theta_max 11
_cell_measurement_theta_min 10
_cell_volume 2264(2)
_computing_cell_refinement 'CAD4 Version 5.0, 1989'
_computing_data_collection 'CAD4 Version 5.0, 1989'
_computing_data_reduction 'Local program'
_computing_molecular_graphics 'ORTEP-II, (Johnson, 1976)'
_computing_publication_material 'Local programs'
_computing_structure_refinement 'RAELS, (Rae, 1989)'
_computing_structure_solution 'SIR92 (Altomare et al, 1994)'
_diffrn_measurement_device_type 'Nonius CAD-4'
_diffrn_measurement_method \w--2\q
_diffrn_radiation_type 'Mo K\a'
_diffrn_radiation_wavelength 0.71073
_diffrn_reflns_av_R_equivalents 0.017
_diffrn_reflns_limit_h_max 12
_diffrn_reflns_limit_h_min -12
_diffrn_reflns_limit_k_max 13
_diffrn_reflns_limit_k_min -13
_diffrn_reflns_limit_l_max 17
_diffrn_reflns_limit_l_min 0
_diffrn_reflns_number 5755
_diffrn_reflns_theta_max 22
_diffrn_standards_decay_% 24
_diffrn_standards_interval_time 30min
_diffrn_standards_number 1
_exptl_absorpt_coefficient_mu 6.448
_exptl_absorpt_correction_T_max 0.53
_exptl_absorpt_correction_T_min 0.27
_exptl_absorpt_correction_type analytical
_exptl_absorpt_process_details '(DeMeulenaer & Tompa, 1965)'
_exptl_crystal_colour red
_exptl_crystal_density_diffrn 2.13
_exptl_crystal_density_method 'not measured'
_exptl_crystal_description rhomboid
_exptl_crystal_F_000 1360.0
_exptl_crystal_size_max 0.30
_exptl_crystal_size_mid 0.15
_exptl_crystal_size_min 0.09
_refine_diff_density_max 1.49
_refine_diff_density_min -1.77
_refine_ls_extinction_method none
_refine_ls_goodness_of_fit_ref 1.40
_refine_ls_hydrogen_treatment noref
_refine_ls_number_parameters 265
_refine_ls_number_reflns 4065
_refine_ls_R_factor_gt 0.035
_refine_ls_shift/su_max 0.011
_refine_ls_structure_factor_coef F
_refine_ls_weighting_details 'w = 1/[\s^2^(F) + 0.0004F^2^]'
_refine_ls_weighting_scheme calc
_refine_ls_wR_factor_ref 0.043
_reflns_number_gt 4065
_reflns_number_total 5526
_reflns_threshold_expression I>2\s(I)
_cod_data_source_file b306750e.txt
_cod_data_source_block DID261_B-(dmf)2
_cod_database_code 7204700

loop_
_symmetry_equiv_pos_site_id
_symmetry_equiv_pos_as_xyz
1 x,y,z
2 -x,-y,-z

loop_
_atom_site_label
_atom_site_fract_x
_atom_site_fract_y
_atom_site_fract_z
_atom_site_U_iso_or_equiv
_atom_site_adp_type
_atom_site_type_symbol
_atom_site_occupancy
Fe 0.54547(10) 0.63796(10) 0.71372(8) 0.0376(3) Uani Fe 1.0
N1A 0.6901(6) 0.5601(6) 0.6695(4) 0.039(1) Uani N 1.0
N2A 0.4859(6) 0.4817(6) 0.7629(4) 0.040(1) Uani N 1.0
C1A 0.7943(7) 0.6044(8) 0.6209(6) 0.046(1) Uani C 1.0
C2A 0.8894(8) 0.5344(9) 0.5986(6) 0.055(2) Uani C 1.0
C3A 0.8789(8) 0.4202(9) 0.6264(6) 0.056(2) Uani C 1.0
C4A 0.7716(8) 0.3715(8) 0.6751(6) 0.049(1) Uani C 1.0
C5A 0.7494(9) 0.2544(8) 0.7043(6) 0.057(2) Uani C 1.0
C6A 0.6390(9) 0.2142(8) 0.7490(7) 0.058(2) Uani C 1.0
C7A 0.5444(9) 0.2885(8) 0.7678(6) 0.052(1) Uani C 1.0
C8A 0.4280(9) 0.2532(8) 0.8104(7) 0.060(2) Uani C 1.0
C9A 0.3469(9) 0.3310(8) 0.8308(7) 0.058(2) Uani C 1.0
C10A 0.3790(8) 0.4438(8) 0.8069(6) 0.047(1) Uani C 1.0
C11A 0.5679(8) 0.4032(7) 0.7436(6) 0.043(1) Uani C 1.0
C12A 0.6801(8) 0.4458(7) 0.6946(6) 0.042(1) Uani C 1.0
N1B 0.4723(6) 0.6599(6) 0.6155(5) 0.042(1) Uani N 1.0
N2B 0.3954(6) 0.7068(6) 0.7562(5) 0.042(1) Uani N 1.0
C1B 0.5159(9) 0.6381(8) 0.5423(6) 0.053(1) Uani C 1.0
C2B 0.4492(10) 0.6571(9) 0.4798(7) 0.069(2) Uani C 1.0
C3B 0.3349(10) 0.6964(9) 0.4944(7) 0.072(1) Uani C 1.0
C4B 0.2866(9) 0.7223(8) 0.5683(7) 0.062(1) Uani C 1.0
C5B 0.1715(10) 0.7693(9) 0.5856(8) 0.075(2) Uani C 1.0
C6B 0.1328(9) 0.7968(9) 0.6574(9) 0.076(2) Uani C 1.0
C7B 0.2041(8) 0.7794(8) 0.7185(8) 0.064(2) Uani C 1.0
C8B 0.1716(9) 0.8057(9) 0.7950(8) 0.076(3) Uani C 1.0
C9B 0.2486(9) 0.7836(9) 0.8489(8) 0.071(2) Uani C 1.0
C10B 0.3607(8) 0.7329(8) 0.8288(7) 0.054(1) Uani C 1.0
C11B 0.3168(8) 0.7307(7) 0.7025(6) 0.048(1) Uani C 1.0
C12B 0.3596(8) 0.7047(7) 0.6265(6) 0.047(1) Uani C 1.0
N1C 0.6201(6) 0.7865(6) 0.6655(5) 0.039(1) Uani N 1.0
N2C 0.6126(6) 0.6276(6) 0.8124(5) 0.040(1) Uani N 1.0
C1C 0.6247(8) 0.8649(7) 0.5902(6) 0.045(1) Uani C 1.0
C2C 0.6856(8) 0.9655(8) 0.5630(6) 0.055(2) Uani C 1.0
C3C 0.7475(8) 0.9859(8) 0.6169(7) 0.056(2) Uani C 1.0
C4C 0.7460(8) 0.9059(8) 0.6971(7) 0.051(1) Uani C 1.0
C5C 0.8088(8) 0.9153(9) 0.7586(7) 0.060(2) Uani C 1.0
C6C 0.8036(8) 0.8318(9) 0.8360(7) 0.063(2) Uani C 1.0
C7C 0.7379(8) 0.7324(9) 0.8586(7) 0.055(1) Uani C 1.0
C8C 0.7321(9) 0.6413(10) 0.9342(7) 0.065(2) Uani C 1.0
C9C 0.6686(9) 0.5499(9) 0.9482(7) 0.062(2) Uani C 1.0
C10C 0.6086(8) 0.5444(8) 0.8862(6) 0.049(1) Uani C 1.0
C11C 0.6773(7) 0.7203(8) 0.7985(6) 0.043(1) Uani C 1.0
C12C 0.6818(7) 0.8068(7) 0.7194(6) 0.042(1) Uani C 1.0
Hg 0.81711(4) 0.82337(4) 0.32004(3) 0.0595(2) Uani Hg 1.0
I1 0.94717(5) 0.86096(6) 0.42915(5) 0.0583(2) Uani I 1.0
I2 0.60254(6) 0.93914(6) 0.33630(5) 0.0644(2) Uani I 1.0
I3 0.78529(6) 0.59184(6) 0.36738(5) 0.0682(2) Uani I 1.0
I4 0.95696(8) 0.91253(8) 0.15687(6) 0.0983(3) Uani I 1.0
O1D1 0.5864(11) 0.2821(6) 0.9745(7) 0.162(9) Uani O 1.0
N1D1 0.6360(6) 0.1001(6) 1.0092(5) 0.084(5) Uani N 1.0
C1D1 0.6517(8) 0.2002(11) 0.9617(6) 0.113(7) Uani C 1.0
C2D1 0.5401(11) 0.0724(10) 1.0829(7) 0.097(5) Uani C 1.0
C3D1 0.7095(11) 0.0096(12) 0.9942(10) 0.146(6) Uani C 1.0
O1D2 1.1274(9) 0.5047(11) 0.9087(9) 0.200(5) Uani O 1.0
N1D2 0.9878(6) 0.4256(7) 0.8795(5) 0.097(7) Uani N 1.0
C1D2 1.0594(10) 0.5026(9) 0.8609(6) 0.136(6) Uani C 1.0
C2D2 0.9792(15) 0.3329(12) 0.9586(8) 0.184(9) Uani C 1.0
C3D2 0.9124(11) 0.4244(14) 0.8254(10) 0.162(9) Uani C 1.0
HC1A 0.8040 0.6884 0.6004 0.048 Uani H 1.0
HC2A 0.9657 0.5690 0.5620 0.065 Uani H 1.0
HC3A 0.9481 0.3709 0.6119 0.065 Uani H 1.0
HC5A 0.8147 0.1999 0.6925 0.065 Uani H 1.0
HC6A 0.6253 0.1309 0.7685 0.067 Uani H 1.0
HC8A 0.4056 0.1727 0.8254 0.071 Uani H 1.0
HC9A 0.2648 0.3076 0.8627 0.069 Uani H 1.0
HC10A 0.3184 0.4990 0.8236 0.049 Uani H 1.0
HC1B 0.5989 0.6072 0.5322 0.056 Uani H 1.0
HC2B 0.4847 0.6421 0.4250 0.085 Uani H 1.0
HC3B 0.2853 0.7067 0.4512 0.089 Uani H 1.0
HC5B 0.1183 0.7824 0.5443 0.092 Uani H 1.0
HC6B 0.0511 0.8305 0.6679 0.094 Uani H 1.0
HC8B 0.0918 0.8408 0.8098 0.094 Uani H 1.0
HC9B 0.2255 0.8034 0.9027 0.088 Uani H 1.0
HC10B 0.4157 0.7158 0.8694 0.056 Uani H 1.0
HC1C 0.5815 0.8512 0.5500 0.048 Uani H 1.0
HC2C 0.6846 1.0223 0.5053 0.065 Uani H 1.0
HC3C 0.7926 1.0572 0.5984 0.066 Uani H 1.0
HC5C 0.8567 0.9838 0.7445 0.069 Uani H 1.0
HC6C 0.8473 0.8411 0.8776 0.075 Uani H 1.0
HC8C 0.7752 0.6437 0.9782 0.079 Uani H 1.0
HC9C 0.6639 0.4854 1.0030 0.075 Uani H 1.0
HC10C 0.5617 0.4759 0.8983 0.050 Uani H 1.0
HC1D1 0.7191 0.2165 0.9111 0.164 Uani H 1.0
H1C2D1 0.4947 0.1433 1.0866 0.149 Uani H 1.0
H2C2D1 0.4861 0.0190 1.0775 0.104 Uani H 1.0
H3C2D1 0.5729 0.0359 1.1356 0.129 Uani H 1.0
H1C3D1 0.7723 0.0394 0.9416 0.221 Uani H 1.0
H2C3D1 0.7476 -0.0290 1.0442 0.194 Uani H 1.0
H3C3D1 0.6609 -0.0459 0.9861 0.148 Uani H 1.0
HC1D2 1.0631 0.5657 0.8054 0.235 Uani H 1.0
H1C2D2 1.0368 0.3433 0.9911 0.223 Uani H 1.0
H2C2D2 0.8969 0.3311 0.9934 0.299 Uani H 1.0
H3C2D2 0.9981 0.2599 0.9463 0.231 Uani H 1.0
H1C3D2 0.9266 0.4927 0.7730 0.232 Uani H 1.0
H2C3D2 0.9292 0.3542 0.8089 0.152 Uani H 1.0
H3C3D2 0.8280 0.4255 0.8561 0.283 Uani H 1.0

loop_
_atom_site_aniso_label
_atom_site_aniso_U_11
_atom_site_aniso_U_22
_atom_site_aniso_U_33
_atom_site_aniso_U_12
_atom_site_aniso_U_13
_atom_site_aniso_U_23
_atom_site_aniso_type_symbol
Fe 0.0379(7) 0.0330(7) 0.0430(8) -0.0015(6) -0.0104(6) -0.0125(6) Fe
N1A 0.041(2) 0.039(2) 0.040(2) -0.001(1) -0.011(2) -0.013(1) N
N2A 0.045(2) 0.035(2) 0.041(2) -0.006(1) -0.011(2) -0.011(2) N
C1A 0.041(2) 0.047(2) 0.049(3) -0.002(1) -0.007(2) -0.017(2) C
C2A 0.044(2) 0.059(2) 0.060(4) 0.003(2) -0.006(2) -0.023(3) C
C3A 0.052(2) 0.058(2) 0.060(4) 0.011(2) -0.012(2) -0.024(3) C
C4A 0.056(2) 0.045(2) 0.051(3) 0.009(2) -0.016(2) -0.019(2) C
C5A 0.073(3) 0.043(2) 0.057(4) 0.012(2) -0.020(3) -0.020(2) C
C6A 0.080(3) 0.036(2) 0.058(4) 0.004(1) -0.019(3) -0.016(2) C
C7A 0.067(2) 0.035(2) 0.053(3) -0.005(1) -0.014(2) -0.013(2) C
C8A 0.075(3) 0.038(2) 0.065(4) -0.015(2) -0.009(3) -0.014(2) C
C9A 0.063(2) 0.044(2) 0.065(4) -0.018(2) -0.004(2) -0.014(2) C
C10A 0.049(2) 0.041(2) 0.051(3) -0.011(2) -0.007(2) -0.013(2) C
C11A 0.052(2) 0.035(2) 0.043(2) -0.003(1) -0.013(1) -0.012(2) C
C12A 0.047(2) 0.038(2) 0.042(2) 0.002(1) -0.014(1) -0.014(1) C
N1B 0.050(2) 0.032(2) 0.043(2) -0.013(1) -0.014(2) -0.006(2) N
N2B 0.043(2) 0.031(2) 0.051(2) -0.008(2) -0.007(2) -0.010(2) N
C1B 0.068(2) 0.049(3) 0.043(2) -0.017(2) -0.015(2) -0.012(2) C
C2B 0.094(4) 0.069(4) 0.050(2) -0.025(3) -0.029(2) -0.012(2) C
C3B 0.090(3) 0.066(4) 0.065(3) -0.025(3) -0.043(3) -0.003(3) C
C4B 0.064(2) 0.048(3) 0.071(3) -0.016(2) -0.036(2) 0.001(2) C
C5B 0.062(2) 0.055(4) 0.104(4) -0.013(2) -0.046(3) 0.004(3) C
C6B 0.049(2) 0.052(4) 0.117(5) -0.004(2) -0.032(2) -0.004(4) C
C7B 0.044(2) 0.044(2) 0.094(3) -0.002(2) -0.015(2) -0.012(3) C
C8B 0.051(2) 0.059(4) 0.109(4) 0.003(2) -0.001(2) -0.028(4) C
C9B 0.061(2) 0.062(4) 0.087(3) -0.001(2) 0.006(2) -0.034(3) C
C10B 0.055(2) 0.045(2) 0.060(2) -0.007(2) -0.001(2) -0.022(2) C
C11B 0.043(2) 0.033(2) 0.064(2) -0.007(2) -0.013(2) -0.007(2) C
C12B 0.049(2) 0.034(2) 0.056(2) -0.012(1) -0.021(2) -0.003(2) C
N1C 0.034(2) 0.032(2) 0.047(2) 0.003(2) -0.005(2) -0.012(1) N
N2C 0.036(2) 0.039(2) 0.044(2) 0.004(1) -0.010(2) -0.013(1) N
C1C 0.044(2) 0.034(2) 0.051(2) 0.001(2) -0.006(2) -0.008(2) C
C2C 0.054(3) 0.036(2) 0.064(3) -0.005(2) -0.004(2) -0.007(2) C
C3C 0.050(3) 0.039(2) 0.075(3) -0.007(2) -0.001(3) -0.017(2) C
C4C 0.041(2) 0.043(2) 0.069(3) -0.004(2) -0.004(2) -0.024(2) C
C5C 0.047(3) 0.059(3) 0.083(4) -0.008(2) -0.009(3) -0.037(2) C
C6C 0.052(3) 0.072(3) 0.079(3) -0.006(3) -0.018(3) -0.039(3) C
C7C 0.050(2) 0.063(3) 0.062(2) -0.001(2) -0.018(2) -0.027(2) C
C8C 0.066(3) 0.078(4) 0.060(2) -0.002(3) -0.028(3) -0.023(2) C
C9C 0.067(4) 0.069(3) 0.052(2) 0.000(3) -0.025(2) -0.013(2) C
C10C 0.049(2) 0.048(2) 0.046(2) 0.002(2) -0.015(2) -0.010(1) C
C11C 0.038(2) 0.045(2) 0.051(2) 0.002(1) -0.010(1) -0.019(1) C
C12C 0.035(2) 0.038(2) 0.054(2) 0.001(1) -0.006(1) -0.018(1) C
Hg 0.0512(3) 0.0555(3) 0.0729(3) 0.0013(2) -0.0158(2) -0.0213(2) Hg
I1 0.0457(4) 0.0631(5) 0.0703(5) -0.0025(3) -0.0154(3) -0.0249(4) I
I2 0.0498(4) 0.0570(5) 0.0819(6) 0.0062(3) -0.0153(4) -0.0179(4) I
I3 0.0658(5) 0.0519(5) 0.0904(6) -0.0048(4) -0.0214(4) -0.0234(4) I
I4 0.1070(7) 0.0946(7) 0.0747(6) 0.0022(5) 0.0135(5) -0.0262(5) I
O1D1 0.281(9) 0.064(6) 0.147(9) -0.020(7) -0.089(9) -0.009(4) O
N1D1 0.089(9) 0.075(5) 0.082(6) -0.019(5) -0.021(5) -0.010(4) N
C1D1 0.163(9) 0.088(6) 0.085(8) -0.054(7) -0.038(6) 0.001(5) C
C2D1 0.119(9) 0.081(6) 0.082(8) -0.020(6) -0.007(4) -0.022(4) C
C3D1 0.101(9) 0.131(7) 0.183(9) 0.013(5) -0.001(9) -0.046(8) C
O1D2 0.142(9) 0.261(9) 0.268(9) -0.035(9) -0.042(9) -0.170(9) O
N1D2 0.064(9) 0.136(9) 0.091(9) -0.008(8) 0.008(7) -0.051(7) N
C1D2 0.141(9) 0.139(9) 0.133(9) -0.041(7) -0.003(8) -0.057(7) C
C2D2 0.261(9) 0.183(9) 0.081(8) -0.066(9) 0.026(9) -0.032(8) C
C3D2 0.102(9) 0.236(9) 0.210(9) 0.050(9) -0.065(9) -0.146(9) C

loop_
_geom_angle_atom_site_label_1
_geom_angle_atom_site_label_2
_geom_angle_atom_site_label_3
_geom_angle
_geom_angle_site_symmetry_1
_geom_angle_site_symmetry_2
_geom_angle_site_symmetry_3
_geom_angle_publ_flag
N1A Fe N2A 82.3(3) 1_555 1_555 1_555 no
N1A Fe N1B 94.6(3) 1_555 1_555 1_555 no
N1A Fe N2B 175.7(3) 1_555 1_555 1_555 no
N1A Fe N1C 92.8(3) 1_555 1_555 1_555 no
N1A Fe N2C 89.3(3) 1_555 1_555 1_555 no
N2A Fe N1B 88.8(3) 1_555 1_555 1_555 no
N2A Fe N2B 94.2(3) 1_555 1_555 1_555 no
N2A Fe N1C 174.4(3) 1_555 1_555 1_555 no
N2A Fe N2C 94.3(3) 1_555 1_555 1_555 no
N1B Fe N2B 82.8(3) 1_555 1_555 1_555 no
N1B Fe N1C 94.3(3) 1_555 1_555 1_555 no
N1B Fe N2C 175.4(3) 1_555 1_555 1_555 no
N2B Fe N1C 90.8(3) 1_555 1_555 1_555 no
N2B Fe N2C 93.5(3) 1_555 1_555 1_555 no
N1C Fe N2C 83.0(3) 1_555 1_555 1_555 no
Fe N1A C1A 129.2(6) 1_555 1_555 1_555 no
Fe N1A C12A 113.2(6) 1_555 1_555 1_555 no
C1A N1A C12A 117.6(7) 1_555 1_555 1_555 no
Fe N2A C10A 130.3(6) 1_555 1_555 1_555 no
Fe N2A C11A 112.9(6) 1_555 1_555 1_555 no
C10A N2A C11A 116.7(8) 1_555 1_555 1_555 no
N1A C1A C2A 121.0(9) 1_555 1_555 1_555 no
C1A C2A C3A 120.6(9) 1_555 1_555 1_555 no
C2A C3A C4A 120.1(9) 1_555 1_555 1_555 no
C3A C4A C5A 124.8(9) 1_555 1_555 1_555 no
C3A C4A C12A 116.5(9) 1_555 1_555 1_555 no
C5A C4A C12A 118.7(9) 1_555 1_555 1_555 no
C4A C5A C6A 120.9(9) 1_555 1_555 1_555 no
C5A C6A C7A 121.3(9) 1_555 1_555 1_555 no
C6A C7A C8A 124.1(9) 1_555 1_555 1_555 no
C6A C7A C11A 118.0(9) 1_555 1_555 1_555 no
C8A C7A C11A 117.9(9) 1_555 1_555 1_555 no
C7A C8A C9A 118.7(9) 1_555 1_555 1_555 no
C8A C9A C10A 119.7(9) 1_555 1_555 1_555 no
N2A C10A C9A 123.6(9) 1_555 1_555 1_555 no
N2A C11A C7A 123.3(8) 1_555 1_555 1_555 no
N2A C11A C12A 115.8(8) 1_555 1_555 1_555 no
C7A C11A C12A 120.9(8) 1_555 1_555 1_555 no
N1A C12A C4A 124.2(8) 1_555 1_555 1_555 no
N1A C12A C11A 115.7(8) 1_555 1_555 1_555 no
C4A C12A C11A 120.1(8) 1_555 1_555 1_555 no
Fe N1B C1B 130.1(6) 1_555 1_555 1_555 no
Fe N1B C12B 112.4(6) 1_555 1_555 1_555 no
C1B N1B C12B 117.5(8) 1_555 1_555 1_555 no
Fe N2B C10B 129.2(6) 1_555 1_555 1_555 no
Fe N2B C11B 113.4(6) 1_555 1_555 1_555 no
C10B N2B C11B 117.4(8) 1_555 1_555 1_555 no
N1B C1B C2B 122.2(9) 1_555 1_555 1_555 no
C1B C2B C3B 119.0(10) 1_555 1_555 1_555 no
C2B C3B C4B 120.9(10) 1_555 1_555 1_555 no
C3B C4B C5B 124.1(10) 1_555 1_555 1_555 no
C3B C4B C12B 116.8(10) 1_555 1_555 1_555 no
C5B C4B C12B 119.0(11) 1_555 1_555 1_555 no
C4B C5B C6B 120.6(10) 1_555 1_555 1_555 no
C5B C6B C7B 122.1(10) 1_555 1_555 1_555 no
C6B C7B C8B 126.2(10) 1_555 1_555 1_555 no
C6B C7B C11B 117.4(11) 1_555 1_555 1_555 no
C8B C7B C11B 116.3(10) 1_555 1_555 1_555 no
C7B C8B C9B 120.3(10) 1_555 1_555 1_555 no
C8B C9B C10B 120.0(11) 1_555 1_555 1_555 no
N2B C10B C9B 121.5(10) 1_555 1_555 1_555 no
N2B C11B C7B 124.4(10) 1_555 1_555 1_555 no
N2B C11B C12B 114.6(8) 1_555 1_555 1_555 no
C7B C11B C12B 121.0(9) 1_555 1_555 1_555 no
N1B C12B C4B 123.5(10) 1_555 1_555 1_555 no
N1B C12B C11B 116.7(8) 1_555 1_555 1_555 no
C4B C12B C11B 119.8(9) 1_555 1_555 1_555 no
Fe N1C C1C 130.5(6) 1_555 1_555 1_555 no
Fe N1C C12C 112.8(6) 1_555 1_555 1_555 no
C1C N1C C12C 116.7(8) 1_555 1_555 1_555 no
Fe N2C C10C 130.1(6) 1_555 1_555 1_555 no
Fe N2C C11C 112.5(6) 1_555 1_555 1_555 no
C10C N2C C11C 117.3(8) 1_555 1_555 1_555 no
N1C C1C C2C 124.3(9) 1_555 1_555 1_555 no
C1C C2C C3C 119.1(9) 1_555 1_555 1_555 no
C2C C3C C4C 119.1(9) 1_555 1_555 1_555 no
C3C C4C C5C 124.7(9) 1_555 1_555 1_555 no
C3C C4C C12C 118.0(9) 1_555 1_555 1_555 no
C5C C4C C12C 117.3(9) 1_555 1_555 1_555 no
C4C C5C C6C 121.0(9) 1_555 1_555 1_555 no
C5C C6C C7C 121.6(10) 1_555 1_555 1_555 no
C6C C7C C8C 125.4(10) 1_555 1_555 1_555 no
C6C C7C C11C 118.4(10) 1_555 1_555 1_555 no
C8C C7C C11C 116.1(9) 1_555 1_555 1_555 no
C7C C8C C9C 120.3(10) 1_555 1_555 1_555 no
C8C C9C C10C 120.6(10) 1_555 1_555 1_555 no
N2C C10C C9C 121.9(9) 1_555 1_555 1_555 no
N2C C11C C7C 123.8(9) 1_555 1_555 1_555 no
N2C C11C C12C 116.4(8) 1_555 1_555 1_555 no
C7C C11C C12C 119.8(9) 1_555 1_555 1_555 no
N1C C12C C4C 122.9(8) 1_555 1_555 1_555 no
N1C C12C C11C 115.2(8) 1_555 1_555 1_555 no
C4C C12C C11C 121.9(9) 1_555 1_555 1_555 no
I1 Hg I2 108.29(3) 1_555 1_555 1_555 no
I1 Hg I3 108.36(3) 1_555 1_555 1_555 no
I1 Hg I4 104.32(3) 1_555 1_555 1_555 no
I2 Hg I3 111.16(3) 1_555 1_555 1_555 no
I2 Hg I4 111.40(3) 1_555 1_555 1_555 no
I3 Hg I4 112.94(3) 1_555 1_555 1_555 no
C1D1 N1D1 C2D1 120.5(6) 1_555 1_555 1_555 no
C1D1 N1D1 C3D1 122.5(8) 1_555 1_555 1_555 no
C2D1 N1D1 C3D1 117.0(8) 1_555 1_555 1_555 no
O1D1 C1D1 N1D1 123.1(6) 1_555 1_555 1_555 no

loop_
_geom_bond_atom_site_label_1
_geom_bond_atom_site_label_2
_geom_bond_distance
_geom_bond_site_symmetry_1
_geom_bond_site_symmetry_2
_geom_bond_publ_flag
Fe N1A 1.981(7) 1_555 1_555 no
Fe N2A 1.978(7) 1_555 1_555 no
Fe N1B 1.967(7) 1_555 1_555 no
Fe N2B 1.960(7) 1_555 1_555 no
Fe N1C 1.963(7) 1_555 1_555 no
Fe N2C 1.966(7) 1_555 1_555 no
N1A C1A 1.348(10) 1_555 1_555 no
N1A C12A 1.358(11) 1_555 1_555 no
N2A C10A 1.332(10) 1_555 1_555 no
N2A C11A 1.368(10) 1_555 1_555 no
C1A C2A 1.405(12) 1_555 1_555 no
C2A C3A 1.356(13) 1_555 1_555 no
C3A C4A 1.395(13) 1_555 1_555 no
C4A C5A 1.412(13) 1_555 1_555 no
C4A C12A 1.399(12) 1_555 1_555 no
C5A C6A 1.376(13) 1_555 1_555 no
C6A C7A 1.419(13) 1_555 1_555 no
C7A C8A 1.413(13) 1_555 1_555 no
C7A C11A 1.392(12) 1_555 1_555 no
C8A C9A 1.361(13) 1_555 1_555 no
C9A C10A 1.396(13) 1_555 1_555 no
C11A C12A 1.419(12) 1_555 1_555 no
N1B C1B 1.341(11) 1_555 1_555 no
N1B C12B 1.367(11) 1_555 1_555 no
N2B C10B 1.349(11) 1_555 1_555 no
N2B C11B 1.375(11) 1_555 1_555 no
C1B C2B 1.397(13) 1_555 1_555 no
C2B C3B 1.364(15) 1_555 1_555 no
C3B C4B 1.386(15) 1_555 1_555 no
C4B C5B 1.413(15) 1_555 1_555 no
C4B C12B 1.393(12) 1_555 1_555 no
C5B C6B 1.347(16) 1_555 1_555 no
C6B C7B 1.419(15) 1_555 1_555 no
C7B C8B 1.410(15) 1_555 1_555 no
C7B C11B 1.394(13) 1_555 1_555 no
C8B C9B 1.365(15) 1_555 1_555 no
C9B C10B 1.410(13) 1_555 1_555 no
C11B C12B 1.410(13) 1_555 1_555 no
N1C C1C 1.317(11) 1_555 1_555 no
N1C C12C 1.382(11) 1_555 1_555 no
N2C C10C 1.327(11) 1_555 1_555 no
N2C C11C 1.370(11) 1_555 1_555 no
C1C C2C 1.392(12) 1_555 1_555 no
C2C C3C 1.383(14) 1_555 1_555 no
C3C C4C 1.391(13) 1_555 1_555 no
C4C C5C 1.443(14) 1_555 1_555 no
C4C C12C 1.406(12) 1_555 1_555 no
C5C C6C 1.369(14) 1_555 1_555 no
C6C C7C 1.418(14) 1_555 1_555 no
C7C C8C 1.393(14) 1_555 1_555 no
C7C C11C 1.421(13) 1_555 1_555 no
C8C C9C 1.347(14) 1_555 1_555 no
C9C C10C 1.411(13) 1_555 1_555 no
C11C C12C 1.406(12) 1_555 1_555 no
Hg I1 2.819(1) 1_555 1_555 no
Hg I2 2.757(1) 1_555 1_555 no
Hg I3 2.777(1) 1_555 1_555 no
Hg I4 2.792(1) 1_555 1_555 no
O1D1 C1D1 1.262(11) 1_555 1_555 no
N1D1 C1D1 1.246(11) 1_555 1_555 no
N1D1 C2D1 1.440(11) 1_555 1_555 no
N1D1 C3D1 1.409(12) 1_555 1_555 no
